data_4127237
loop_
_publ_author_name
'Xu, Kun'
'Urgel, Jos\'e I'
'Eimre, Kristjan'
'Di Giovannantonio, Marco'
'Keerthi, Ashok'
'Komber, Hartmut'
'Wang, Shiyong'
'Narita, Akimitsu'
'Berger, Reinhard'
'Ruffieux, Pascal'
'Pignedoli, Carlo A.'
'Liu, Junzhi'
'M\"ullen, Klaus'
'Fasel, Roman'
'Feng, Xinliang'

_publ_section_title
;
 On-Surface Synthesis of a Nonplanar Porous Nanographene.
;
_journal_issue 19
_journal_name_full 'Journal of the American Chemical Society'
_journal_page_first 7726
_journal_page_last 7730
_journal_paper_doi 10.1021/jacs.9b03554
_journal_volume 141
_journal_year 2019
_chemical_compound_source 'see text'
_chemical_formula_moiety 'C78 H48'
_chemical_formula_sum 'C78 H48'
_chemical_formula_weight 985.16
_space_group_IT_number 60
_space_group_name_Hall '-P 2n 2ab'
_space_group_name_H-M_alt 'P b c n'
_symmetry_cell_setting orthorhombic
_symmetry_Int_Tables_number 60
_symmetry_space_group_name_Hall '-P 2n 2ab'
_symmetry_space_group_name_H-M 'P b c n'
_atom_sites_solution_hydrogens ' ?'
_atom_sites_solution_primary ' ?'
_atom_sites_solution_secondary ' ?'
_cell_angle_alpha 90
_cell_angle_beta 90
_cell_angle_gamma 90
_cell_formula_units_Z 4
_cell_length_a 19.8397(6)
_cell_length_b 16.8728(5)
_cell_length_c 19.6562(7)
_cell_measurement_temperature 193
_cell_volume 6579.9(4)
_computing_publication_material 'PLATON (Spek, 2003)'
_diffrn_detector_area_resol_mean 18.4
_diffrn_radiation_probe x-ray
_diffrn_radiation_type CuK\a
_diffrn_radiation_wavelength 1.54178
_diffrn_reflns_reduction_process
;
;
_exptl_absorpt_coefficient_mu 0.428
_exptl_absorpt_correction_type ' ?'
_exptl_crystal_colour ' ?'
_exptl_crystal_density_diffrn 0.994
_exptl_crystal_density_method 'Not Measured'
_exptl_crystal_description ' ?'
_exptl_crystal_F_000 2064
_refine_ls_extinction_coef 0
_refine_ls_extinction_method ' ?'
_refine_ls_hydrogen_treatment ' ?'
_refine_ls_number_restraints 0
_refine_ls_weighting_scheme ?
_cod_data_source_file ja9b03554_si_002.cif
_cod_data_source_block trip6a
_cod_depositor_comments 'Adding full bibliography for 4127237.cif.'
_cod_database_code 4127237

loop_
_space_group_symop_id
_space_group_symop_operation_xyz
1 x,y,z
2 1/2-x,1/2-y,1/2+z
3 1/2+x,1/2-y,-z
4 -x,y,1/2-z
5 -x,-y,-z
6 1/2+x,1/2+y,1/2-z
7 1/2-x,1/2+y,z
8 x,-y,1/2+z

loop_
_atom_site_aniso_label
_atom_site_aniso_U_11
_atom_site_aniso_U_22
_atom_site_aniso_U_33
_atom_site_aniso_U_23
_atom_site_aniso_U_13
_atom_site_aniso_U_12
C1 0.0722 0.0456 0.0883 -0.0006 -0.0204 -0.0009
C2 0.0671 0.0468 0.0969 0.0043 -0.0130 -0.0067
C3 0.0843 0.0643 0.0908 -0.0007 -0.0106 -0.0054
C4 0.1133 0.0710 0.1071 0.0050 0.0141 -0.0120
C5 0.1227 0.0922 0.1539 0.0063 0.0301 -0.0308
C6 0.1077 0.0805 0.1439 0.0010 0.0042 -0.0314
C7 0.0801 0.0490 0.1297 -0.0016 -0.0207 -0.0171
C8 0.0963 0.0529 0.1188 -0.0178 -0.0132 -0.0121
C9 0.1045 0.0666 0.1071 -0.0260 -0.0241 0.0002
C10 0.0767 0.0533 0.0811 -0.0109 -0.0134 0.0037
C11 0.0675 0.0404 0.0763 -0.0008 -0.0103 -0.0026
C12 0.0664 0.0410 0.0740 -0.0025 -0.0109 -0.0009
C13 0.0614 0.0397 0.0627 0.0006 -0.0031 0.0031
C14 0.0637 0.0420 0.0743 0.0025 -0.0021 0.0019
C15 0.0836 0.0456 0.0863 0.0020 -0.0199 0.0010
C16 0.0985 0.0413 0.1095 0.0013 -0.0260 -0.0029
C17 0.0939 0.0470 0.1008 0.0041 -0.0202 0.0046
C18 0.0718 0.0501 0.0826 0.0095 -0.0110 -0.0075
C19 0.0658 0.0493 0.0677 0.0025 -0.0033 -0.0045
C20 0.0619 0.0544 0.0823 0.0149 -0.0084 -0.0050
C21 0.0750 0.0538 0.0855 0.0048 -0.0070 0.0045
C22 0.0666 0.0690 0.1079 0.0140 -0.0169 -0.0047
C23 0.0743 0.0732 0.0875 0.0208 -0.0133 -0.0122
C24 0.0740 0.0561 0.0806 0.0161 -0.0099 -0.0072
C25 0.1055 0.0879 0.0732 0.0218 -0.0060 -0.0073
C26 0.1302 0.1089 0.0839 0.0085 0.0199 0.0151
C27 0.1020 0.1161 0.0896 0.0203 0.0150 0.0096
C28 0.0659 0.0931 0.0761 0.0204 0.0026 0.0065
C29 0.0703 0.0571 0.0724 0.0185 -0.0026 -0.0033
C30 0.0776 0.0550 0.0891 0.0034 0.0002 -0.0036
C31 0.1083 0.0663 0.0800 0.0124 0.0101 0.0060
C32 0.1419 0.0630 0.0926 0.0270 0.0090 0.0047
C33 0.1112 0.0771 0.1284 0.0131 -0.0306 -0.0106
C34 0.0864 0.0422 0.0860 0.0066 -0.0125 -0.0040
C35 0.0808 0.0660 0.1213 -0.0113 -0.0220 0.0134
C36 0.0826 0.0884 0.1384 -0.0260 -0.0086 0.0030
C37 0.0762 0.0725 0.1213 -0.0158 0.0036 0.0027
C38 0.0907 0.0565 0.0818 0.0012 -0.0068 0.0072
C39 0.0719 0.0473 0.1222 -0.0003 -0.0183 0.0056

loop_
_atom_site_label
_atom_site_type_symbol
_atom_site_thermal_displace_type
_atom_site_fract_x
_atom_site_fract_y
_atom_site_fract_z
_atom_site_occupancy
_atom_site_U_iso_or_equiv
C1 C Uani 0.05674 0.74965 0.29552 1.000 0.0687
C2 C Uani 0.10491 0.78715 0.25083 1.000 0.0703
C3 C Uani 0.12759 0.75256 0.18947 1.000 0.0798
C4 C Uani 0.17300 0.79122 0.14903 1.000 0.0971
C5 C Uani 0.19685 0.86703 0.16726 1.000 0.1229
C6 C Uani 0.17677 0.90064 0.22389 1.000 0.1107
C7 C Uani 0.12961 0.86404 0.27017 1.000 0.0863
C8 C Uani 0.10720 0.89884 0.33001 1.000 0.0893
C9 C Uani 0.06312 0.86237 0.37135 1.000 0.0927
C10 C Uani 0.03801 0.78603 0.35339 1.000 0.0703
C11 C Uani 0.02725 0.67194 0.27318 1.000 0.0614
C12 C Uani 0.05241 0.60077 0.29660 1.000 0.0605
C13 C Uani 0.02559 0.52598 0.27486 1.000 0.0546
C14 C Uani 0.05066 0.45111 0.30240 1.000 0.0600
C15 C Uani 0.02447 0.37920 0.27748 1.000 0.0718
C16 C Uani 0.04644 0.30766 0.31000 1.000 0.0831
C17 C Uani 0.09255 0.30657 0.36194 1.000 0.0805
C18 C Uani 0.12151 0.37954 0.38387 1.000 0.0681
C19 C Uani 0.09830 0.44822 0.35538 1.000 0.0609
C20 C Uani 0.17340 0.38016 0.43920 1.000 0.0662
C21 C Uani 0.23700 0.35054 0.42612 1.000 0.0714
C22 C Uani 0.28799 0.35262 0.47736 1.000 0.0812
C23 C Uani 0.27414 0.38429 0.53908 1.000 0.0784
C24 C Uani 0.21042 0.41601 0.55384 1.000 0.0702
C25 C Uani 0.19412 0.45144 0.61809 1.000 0.0889
C26 C Uani 0.13345 0.48049 0.63236 1.000 0.1077
C27 C Uani 0.08215 0.47359 0.58462 1.000 0.1026
C28 C Uani 0.09392 0.44155 0.52162 1.000 0.0784
C29 C Uani 0.15913 0.41249 0.50300 1.000 0.0666
C30 C Uani 0.11136 0.23154 0.39661 1.000 0.0739
C31 C Uani 0.08574 0.20979 0.45624 1.000 0.0849
C32 C Uani 0.10376 0.14122 0.49326 1.000 0.0992
C33 C Uani 0.15325 0.09136 0.46424 1.000 0.1056
C34 C Uani 0.18354 0.11034 0.40057 1.000 0.0715
C35 C Uani 0.23275 0.06494 0.36800 1.000 0.0894
C36 C Uani 0.26012 0.08343 0.30741 1.000 0.1032
C37 C Uani 0.24118 0.14830 0.27717 1.000 0.0900
C38 C Uani 0.19395 0.20082 0.30029 1.000 0.0763
C39 C Uani 0.15959 0.18142 0.36811 1.000 0.0805
H3 H Uiso 0.11113 0.70199 0.17621 1.000 0.0957
H4 H Uiso 0.18858 0.76686 0.10840 1.000 0.1166
H5 H Uiso 0.22766 0.89391 0.13834 1.000 0.1475
H6 H Uiso 0.19409 0.95151 0.23500 1.000 0.1329
H8 H Uiso 0.12350 0.94989 0.34207 1.000 0.1072
H9 H Uiso 0.04879 0.88724 0.41223 1.000 0.1113
H10 H Uiso 0.00725 0.76019 0.38306 1.000 0.0844
H12 H Uiso 0.08869 0.60130 0.32815 1.000 0.0726
H16 H Uiso 0.02817 0.25870 0.29484 1.000 0.0997
H19 H Uiso 0.11537 0.49696 0.37238 1.000 0.0731
H21 H Uiso 0.24689 0.32863 0.38274 1.000 0.0857
H22 H Uiso 0.33154 0.33184 0.46815 1.000 0.0974
H23 H Uiso 0.30821 0.38504 0.57304 1.000 0.0940
H25 H Uiso 0.22819 0.45427 0.65197 1.000 0.1066
H26 H Uiso 0.12527 0.50571 0.67477 1.000 0.1292
H27 H Uiso 0.03811 0.49141 0.59583 1.000 0.1231
H28 H Uiso 0.05806 0.43858 0.48969 1.000 0.0940
H31 H Uiso 0.05241 0.24328 0.47567 1.000 0.1019
H32 H Uiso 0.08349 0.12915 0.53580 1.000 0.1190
H33 H Uiso 0.16650 0.04453 0.48751 1.000 0.1267
H35 H Uiso 0.24785 0.01805 0.39000 1.000 0.1072
H36 H Uiso 0.29272 0.04968 0.28705 1.000 0.1238
H37 H Uiso 0.26218 0.16034 0.23498 1.000 0.1080
H38 H Uiso 0.18291 0.24730 0.27540 1.000 0.0916

loop_
_atom_type_symbol
_atom_type_description
_atom_type_scat_dispersion_real
_atom_type_scat_dispersion_imag
_atom_type_scat_source
C C 0.0181 0.0091 ' International Tables Vol C Tables 4.2.6.8 and 6.1.1.4'
H H 0.0000 0.0000 ' International Tables Vol C Tables 4.2.6.8 and 6.1.1.4'

loop_
_geom_angle_atom_site_label_1
_geom_angle_atom_site_label_2
_geom_angle_atom_site_label_3
_geom_angle
_geom_angle_site_symmetry_1
_geom_angle_site_symmetry_3
_geom_angle_publ_flag
C2 C1 C10 119.83 . . no
C2 C1 C11 117.55 . . no
C10 C1 C11 122.57 . . no
C1 C2 C3 123.29 . . no
C1 C2 C7 117.38 . . no
C3 C2 C7 119.32 . . no
C2 C3 C4 120.59 . . no
C3 C4 C5 120.41 . . no
C4 C5 C6 120.40 . . no
C5 C6 C7 123.16 . . no
C2 C7 C6 116.11 . . no
C2 C7 C8 119.78 . . no
C6 C7 C8 124.10 . . no
C7 C8 C9 121.84 . . no
C8 C9 C10 119.45 . . no
C1 C10 C9 121.69 . . no
C1 C11 C12 121.44 . . no
C1 C11 C11 119.11 . 4_555 no
C11 C11 C12 119.45 4_555 . no
C11 C12 C13 122.14 . . no
C12 C13 C14 121.58 . . no
C12 C13 C13 118.28 . 4_555 no
C13 C13 C14 120.13 4_555 . no
C13 C14 C15 119.37 . . no
C13 C14 C19 122.18 . . no
C15 C14 C19 118.39 . . no
C14 C15 C16 117.28 . . no
C14 C15 C15 120.36 . 4_555 no
C15 C15 C16 122.33 4_555 . no
C15 C16 C17 123.11 . . no
C16 C17 C18 118.85 . . no
C16 C17 C30 121.38 . . no
C18 C17 C30 119.75 . . no
C17 C18 C19 118.21 . . no
C17 C18 C20 120.17 . . no
C19 C18 C20 121.55 . . no
C14 C19 C18 123.97 . . no
C18 C20 C21 119.36 . . no
C18 C20 C29 121.03 . . no
C21 C20 C29 119.58 . . no
C20 C21 C22 120.47 . . no
C21 C22 C23 119.87 . . no
C22 C23 C24 121.24 . . no
C23 C24 C25 122.97 . . no
C23 C24 C29 118.79 . . no
C25 C24 C29 118.24 . . no
C24 C25 C26 122.93 . . no
C25 C26 C27 119.33 . . no
C26 C27 C28 121.22 . . no
C27 C28 C29 121.33 . . no
C20 C29 C24 120.03 . . no
C20 C29 C28 123.15 . . no
C24 C29 C28 116.81 . . no
C17 C30 C31 122.94 . . no
C17 C30 C39 120.33 . . no
C31 C30 C39 116.69 . . no
C30 C31 C32 125.70 . . no
C31 C32 C33 117.10 . . no
C32 C33 C34 120.91 . . no
C33 C34 C35 125.05 . . no
C33 C34 C39 115.94 . . no
C35 C34 C39 119.00 . . no
C34 C35 C36 124.11 . . no
C35 C36 C37 118.87 . . no
C36 C37 C38 126.24 . . no
C37 C38 C39 117.10 . . no
C30 C39 C34 123.63 . . no
C30 C39 C38 121.67 . . no
C34 C39 C38 114.63 . . no
C2 C3 H3 120.00 . . no
C4 C3 H3 120.00 . . no
C3 C4 H4 120.00 . . no
C5 C4 H4 120.00 . . no
C4 C5 H5 120.00 . . no
C6 C5 H5 120.00 . . no
C5 C6 H6 118.00 . . no
C7 C6 H6 118.00 . . no
C7 C8 H8 119.00 . . no
C9 C8 H8 119.00 . . no
C8 C9 H9 120.00 . . no
C10 C9 H9 120.00 . . no
C1 C10 H10 119.00 . . no
C9 C10 H10 119.00 . . no
C11 C12 H12 119.00 . . no
C13 C12 H12 119.00 . . no
C15 C16 H16 118.00 . . no
C17 C16 H16 118.00 . . no
C14 C19 H19 118.00 . . no
C18 C19 H19 118.00 . . no
C20 C21 H21 120.00 . . no
C22 C21 H21 120.00 . . no
C21 C22 H22 120.00 . . no
C23 C22 H22 120.00 . . no
C22 C23 H23 119.00 . . no
C24 C23 H23 119.00 . . no
C24 C25 H25 119.00 . . no
C26 C25 H25 119.00 . . no
C25 C26 H26 120.00 . . no
C27 C26 H26 120.00 . . no
C26 C27 H27 119.00 . . no
C28 C27 H27 119.00 . . no
C27 C28 H28 119.00 . . no
C29 C28 H28 119.00 . . no
C30 C31 H31 117.00 . . no
C32 C31 H31 117.00 . . no
C31 C32 H32 121.00 . . no
C33 C32 H32 121.00 . . no
C32 C33 H33 120.00 . . no
C34 C33 H33 120.00 . . no
C34 C35 H35 118.00 . . no
C36 C35 H35 118.00 . . no
C35 C36 H36 121.00 . . no
C37 C36 H36 121.00 . . no
C36 C37 H37 117.00 . . no
C38 C37 H37 117.00 . . no
C37 C38 H38 121.00 . . no
C39 C38 H38 121.00 . . no

loop_
_geom_bond_atom_site_label_1
_geom_bond_atom_site_label_2
_geom_bond_distance
_geom_bond_site_symmetry_2
_geom_bond_publ_flag
C1 C2 1.4442 . no
C1 C10 1.3449 . no
C1 C11 1.5015 . no
C2 C3 1.4134 . no
C2 C7 1.4380 . no
C3 C4 1.3672 . no
C4 C5 1.4101 . no
C5 C6 1.3112 . no
C6 C7 1.4437 . no
C7 C8 1.3878 . no
C8 C9 1.3432 . no
C9 C10 1.4254 . no
C11 C12 1.3795 . no
C11 C11 1.4142 4_555 no
C12 C13 1.4347 . no
C13 C14 1.4616 . no
C13 C13 1.4092 4_555 no
C14 C15 1.4078 . no
C14 C19 1.4073 . no
C15 C16 1.4338 . no
C15 C15 1.4525 4_555 no
C16 C17 1.3711 . no
C17 C18 1.4255 . no
C17 C30 1.4854 . no
C18 C19 1.3669 . no
C18 C20 1.4976 . no
C20 C21 1.3814 . no
C20 C29 1.3965 . no
C21 C22 1.4277 . no
C22 C23 1.3539 . no
C23 C24 1.4032 . no
C24 C25 1.4342 . no
C24 C29 1.4276 . no
C25 C26 1.3295 . no
C26 C27 1.3892 . no
C27 C28 1.3712 . no
C28 C29 1.4313 . no
C30 C31 1.3292 . no
C30 C39 1.3945 . no
C31 C32 1.4127 . no
C32 C33 1.4133 . no
C33 C34 1.4248 . no
C34 C35 1.3963 . no
C34 C39 1.4391 . no
C35 C36 1.3457 . no
C36 C37 1.3010 . no
C37 C38 1.3675 . no
C38 C39 1.5326 . no
C3 H3 0.9500 . no
C4 H4 0.9500 . no
C5 H5 0.9500 . no
C6 H6 0.9500 . no
C8 H8 0.9500 . no
C9 H9 0.9500 . no
C10 H10 0.9500 . no
C12 H12 0.9500 . no
C16 H16 0.9500 . no
C19 H19 0.9500 . no
C21 H21 0.9500 . no
C22 H22 0.9500 . no
C23 H23 0.9500 . no
C25 H25 0.9500 . no
C26 H26 0.9500 . no
C27 H27 0.9500 . no
C28 H28 0.9500 . no
C31 H31 0.9500 . no
C32 H32 0.9500 . no
C33 H33 0.9500 . no
C35 H35 0.9500 . no
C36 H36 0.9500 . no
C37 H37 0.9500 . no
C38 H38 0.9500 . no

loop_
_geom_torsion_atom_site_label_1
_geom_torsion_atom_site_label_2
_geom_torsion_atom_site_label_3
_geom_torsion_atom_site_label_4
_geom_torsion
_geom_torsion_site_symmetry_1
_geom_torsion_site_symmetry_3
_geom_torsion_site_symmetry_4
_geom_torsion_publ_flag
C10 C1 C2 C3 179.44 . . . no
C10 C1 C2 C7 -1.52 . . . no
C11 C1 C2 C3 -3.12 . . . no
C11 C1 C2 C7 175.92 . . . no
C2 C1 C10 C9 1.74 . . . no
C11 C1 C10 C9 -175.56 . . . no
C2 C1 C11 C12 97.88 . . . no
C2 C1 C11 C11 -81.76 . . 4_555 no
C10 C1 C11 C12 -84.76 . . . no
C10 C1 C11 C11 95.61 . . 4_555 no
C1 C2 C3 C4 179.60 . . . no
C7 C2 C3 C4 0.58 . . . no
C1 C2 C7 C6 -178.94 . . . no
C1 C2 C7 C8 0.35 . . . no
C3 C2 C7 C6 0.14 . . . no
C3 C2 C7 C8 179.43 . . . no
C2 C3 C4 C5 -1.33 . . . no
C3 C4 C5 C6 1.36 . . . no
C4 C5 C6 C7 -0.62 . . . no
C5 C6 C7 C2 -0.11 . . . no
C5 C6 C7 C8 -179.37 . . . no
C2 C7 C8 C9 0.63 . . . no
C6 C7 C8 C9 179.86 . . . no
C7 C8 C9 C10 -0.48 . . . no
C8 C9 C10 C1 -0.75 . . . no
C1 C11 C12 C13 -178.90 . . . no
C11 C11 C12 C13 0.73 4_555 . . no
C1 C11 C11 C1 -3.60 . 4_555 4_555 no
C1 C11 C11 C12 176.76 . 4_555 4_555 no
C12 C11 C11 C1 176.76 . 4_555 4_555 no
C12 C11 C11 C12 -2.88 . 4_555 4_555 no
C11 C12 C13 C14 -177.17 . . . no
C11 C12 C13 C13 3.58 . . 4_555 no
C12 C13 C14 C15 -177.56 . . . no
C12 C13 C14 C19 5.23 . . . no
C13 C13 C14 C15 1.68 4_555 . . no
C13 C13 C14 C19 -175.53 4_555 . . no
C12 C13 C13 C12 -5.56 . 4_555 4_555 no
C12 C13 C13 C14 175.18 . 4_555 4_555 no
C14 C13 C13 C12 175.18 . 4_555 4_555 no
C14 C13 C13 C14 -4.09 . 4_555 4_555 no
C13 C14 C15 C16 -174.88 . . . no
C13 C14 C15 C15 3.12 . . 4_555 no
C19 C14 C15 C16 2.43 . . . no
C19 C14 C15 C15 -179.57 . . 4_555 no
C13 C14 C19 C18 178.00 . . . no
C15 C14 C19 C18 0.77 . . . no
C14 C15 C16 C17 -2.02 . . . no
C15 C15 C16 C17 -179.97 4_555 . . no
C14 C15 C15 C14 -5.56 . 4_555 4_555 no
C14 C15 C15 C16 172.33 . 4_555 4_555 no
C16 C15 C15 C14 172.33 . 4_555 4_555 no
C16 C15 C15 C16 -9.77 . 4_555 4_555 no
C15 C16 C17 C18 -1.58 . . . no
C15 C16 C17 C30 176.86 . . . no
C16 C17 C18 C19 4.69 . . . no
C16 C17 C18 C20 -178.35 . . . no
C30 C17 C18 C19 -173.77 . . . no
C30 C17 C18 C20 3.18 . . . no
C16 C17 C30 C31 -99.81 . . . no
C16 C17 C30 C39 82.51 . . . no
C18 C17 C30 C31 78.61 . . . no
C18 C17 C30 C39 -99.07 . . . no
C17 C18 C19 C14 -4.40 . . . no
C20 C18 C19 C14 178.69 . . . no
C17 C18 C20 C21 70.87 . . . no
C17 C18 C20 C29 -111.22 . . . no
C19 C18 C20 C21 -112.28 . . . no
C19 C18 C20 C29 65.63 . . . no
C18 C20 C21 C22 178.10 . . . no
C29 C20 C21 C22 0.16 . . . no
C18 C20 C29 C24 -176.86 . . . no
C18 C20 C29 C28 4.63 . . . no
C21 C20 C29 C24 1.05 . . . no
C21 C20 C29 C28 -177.46 . . . no
C20 C21 C22 C23 -0.42 . . . no
C21 C22 C23 C24 -0.55 . . . no
C22 C23 C24 C25 -178.76 . . . no
C22 C23 C24 C29 1.73 . . . no
C23 C24 C25 C26 -179.04 . . . no
C29 C24 C25 C26 0.47 . . . no
C23 C24 C29 C20 -1.98 . . . no
C23 C24 C29 C28 176.62 . . . no
C25 C24 C29 C20 178.49 . . . no
C25 C24 C29 C28 -2.91 . . . no
C24 C25 C26 C27 2.94 . . . no
C25 C26 C27 C28 -3.83 . . . no
C26 C27 C28 C29 1.27 . . . no
C27 C28 C29 C20 -179.35 . . . no
C27 C28 C29 C24 2.10 . . . no
C17 C30 C31 C32 -176.93 . . . no
C39 C30 C31 C32 0.83 . . . no
C17 C30 C39 C34 176.00 . . . no
C17 C30 C39 C38 -0.89 . . . no
C31 C30 C39 C34 -1.82 . . . no
C31 C30 C39 C38 -178.71 . . . no
C30 C31 C32 C33 -0.13 . . . no
C31 C32 C33 C34 0.34 . . . no
C32 C33 C34 C35 179.93 . . . no
C32 C33 C34 C39 -1.22 . . . no
C33 C34 C35 C36 179.13 . . . no
C39 C34 C35 C36 0.32 . . . no
C33 C34 C39 C30 2.02 . . . no
C33 C34 C39 C38 179.10 . . . no
C35 C34 C39 C30 -179.06 . . . no
C35 C34 C39 C38 -1.98 . . . no
C34 C35 C36 C37 1.49 . . . no
C35 C36 C37 C38 -1.42 . . . no
C36 C37 C38 C39 -0.37 . . . no
C37 C38 C39 C30 179.17 . . . no
C37 C38 C39 C34 2.03 . . . no
